data_7716847
loop_
_publ_author_name
'Dadmehr, Parvaneh'
'Bikas, Rahman'
'Lis, Tadeusz'

_publ_section_title
;
 Chemical CO2 fixation using a cyanido bridged heterometallic
 Zn(ii)--Mn(ii) 2D coordination polymer
;
_journal_issue 36
_journal_name_full 'Dalton Transactions'
_journal_page_first 15246
_journal_page_last 15257
_journal_paper_doi 10.1039/D4DT01630K
_journal_volume 53
_journal_year 2024
_chemical_formula_moiety 'C18 H13 N5 O4 Zn, C H4 O'
_chemical_formula_sum 'C19 H17 N5 O5 Zn'
_chemical_formula_weight 460.74
_space_group_crystal_system orthorhombic
_space_group_IT_number 19
_space_group_name_Hall 'P 2ac 2ab'
_space_group_name_H-M_alt 'P 21 21 21'
_atom_sites_solution_hydrogens mixed
_audit_creation_method SHELXL-2013
_audit_update_record
;
2024-03-15 deposited with the CCDC.	2024-08-16 downloaded from the CCDC.
;
_cell_angle_alpha 90
_cell_angle_beta 90
_cell_angle_gamma 90
_cell_formula_units_Z 4
_cell_length_a 8.5902(18)
_cell_length_b 12.838(3)
_cell_length_c 17.558(4)
_cell_measurement_reflns_used 5438
_cell_measurement_temperature 80(2)
_cell_measurement_theta_max 25
_cell_measurement_theta_min 1.9
_cell_volume 1936.3(8)
_computing_cell_refinement 'CrysAlis RED; Oxford-Diffraction Poland, 2003'
_computing_data_collection 'CrysAlis CCD; Oxford-Diffraction Poland, 2003'
_computing_data_reduction 'CrysAlis RED; Oxford-Diffraction Poland, 2003'
_computing_structure_refinement 'SHELXL-2013 (Sheldrick, 2013)'
_computing_structure_solution 'SHELXS-97 (Sheldrick, 1990)'
_diffrn_ambient_temperature 80(2)
_diffrn_measured_fraction_theta_full 0.999
_diffrn_measured_fraction_theta_max 0.920
_diffrn_measurement_device_type 'Xcalibur, ccd camera Ruby'
_diffrn_measurement_method '\w scans'
_diffrn_radiation_type MoK\a
_diffrn_radiation_wavelength 0.71073
_diffrn_reflns_av_R_equivalents 0.0173
_diffrn_reflns_av_unetI/netI 0.0416
_diffrn_reflns_Laue_measured_fraction_full 0.999
_diffrn_reflns_Laue_measured_fraction_max 0.920
_diffrn_reflns_limit_h_max 5
_diffrn_reflns_limit_h_min -11
_diffrn_reflns_limit_k_max 14
_diffrn_reflns_limit_k_min -18
_diffrn_reflns_limit_l_max 13
_diffrn_reflns_limit_l_min -24
_diffrn_reflns_number 8625
_diffrn_reflns_point_group_measured_fraction_full 0.981
_diffrn_reflns_point_group_measured_fraction_max 0.876
_diffrn_reflns_theta_full 25.500
_diffrn_reflns_theta_max 30.182
_diffrn_reflns_theta_min 1.965
_diffrn_source 'Enhance (Mo) X-ray Source'
_exptl_absorpt_coefficient_mu 1.312
_exptl_absorpt_correction_T_max 0.665
_exptl_absorpt_correction_T_min 0.601
_exptl_absorpt_correction_type analytical
_exptl_absorpt_process_details
;
CrysAlis RED, Oxford Diffraction Ltd.,
Version 1.171.33.66 (release 28-04-2010 CrysAlis171 .NET)
(compiled Apr 28 2010,14:27:37)
Analytical numeric absorption correction using a multifaceted crystal
                        model based on expressions derived by R.C. Clark & J.S.
(Clark, R. C. & Reid, J. S. (1995). Acta Cryst. A51, 887-897)
;
_exptl_crystal_colour orange
_exptl_crystal_density_diffrn 1.580
_exptl_crystal_description block
_exptl_crystal_F_000 944
_exptl_crystal_size_max 0.530
_exptl_crystal_size_mid 0.480
_exptl_crystal_size_min 0.400
_refine_diff_density_max 0.461
_refine_diff_density_min -0.426
_refine_diff_density_rms 0.070
_refine_ls_abs_structure_details
;
 Flack x determined using 1832 quotients [(I+)-(I-)]/[(I+)+(I-)]
 (Parsons and Flack (2004), Acta Cryst. A60, s61).
;
_refine_ls_abs_structure_Flack 0.046(5)
_refine_ls_extinction_method none
_refine_ls_goodness_of_fit_ref 1.098
_refine_ls_hydrogen_treatment constr
_refine_ls_matrix_type full
_refine_ls_number_parameters 277
_refine_ls_number_reflns 5029
_refine_ls_number_restraints 3
_refine_ls_restrained_S_all 1.099
_refine_ls_R_factor_all 0.0352
_refine_ls_R_factor_gt 0.0329
_refine_ls_shift/su_max 0.001
_refine_ls_shift/su_mean 0.000
_refine_ls_structure_factor_coef Fsqd
_refine_ls_weighting_details
;
 w=1/[\s^2^(Fo^2^)+(0.0402P)^2^+0.0676P]
 where P=(Fo^2^+2Fc^2^)/3
;
_refine_ls_weighting_scheme calc
_refine_ls_wR_factor_gt 0.0806
_refine_ls_wR_factor_ref 0.0821
_reflns_Friedel_coverage 0.688
_reflns_Friedel_fraction_full 0.958
_reflns_Friedel_fraction_max 0.819
_reflns_number_gt 4793
_reflns_number_total 5029
_reflns_threshold_expression 'I > 2\s(I)'
_cod_data_source_file d4dt01630k2.cif
_cod_data_source_block b335-4ra
_cod_depositor_comments 'Adding full bibliography for 7716846--7716850.cif.'
_cod_database_code 7716847
_shelx_space_group_comment
;
The symmetry employed for this shelxl refinement is uniquely defined
by the following loop, which should always be used as a source of
symmetry information in preference to the above space-group names.
They are only intended as comments.
;
_shelx_estimated_absorpt_t_min 0.543
_shelx_estimated_absorpt_t_max 0.622
_shelxl_version_number 2013-2

loop_
_space_group_symop_operation_xyz
'x, y, z'
'-x+1/2, -y, z+1/2'
'-x, y+1/2, -z+1/2'
'x+1/2, -y+1/2, -z'

loop_
_atom_site_label
_atom_site_type_symbol
_atom_site_fract_x
_atom_site_fract_y
_atom_site_fract_z
_atom_site_U_iso_or_equiv
_atom_site_adp_type
_atom_site_occupancy
_atom_site_site_symmetry_order
_atom_site_calc_flag
_atom_site_refinement_flags_posn
_atom_site_refinement_flags_adp
_atom_site_refinement_flags_occupancy
_atom_site_disorder_assembly
_atom_site_disorder_group
Zn Zn 0.36365(4) 0.37563(3) 0.76480(2) 0.01628(10) Uani 1 1 d . . . . .
O13 O 0.4982(4) 0.4038(2) 0.67229(14) 0.0372(7) Uani 1 1 d . . . . .
O23 O 0.6006(3) 0.2713(2) 0.72694(18) 0.0412(7) Uani 1 1 d . . . . .
N13 N 0.6011(4) 0.3354(3) 0.67329(19) 0.0346(8) Uani 1 1 d . . . . .
O33 O 0.7014(5) 0.3314(3) 0.62511(19) 0.0548(9) Uani 1 1 d . . . . .
C1 C 0.0689(3) 0.1132(2) 0.77023(16) 0.0122(5) Uani 1 1 d . . . . .
C2 C 0.0519(4) 0.0251(2) 0.81554(16) 0.0141(6) Uani 1 1 d . . . . .
H2 H 0.1269 0.0089 0.8535 0.017 Uiso 1 1 calc R U . . .
C3 C -0.0761(4) -0.0384(2) 0.80428(16) 0.0156(6) Uani 1 1 d . . . . .
H3 H -0.0872 -0.0987 0.8353 0.019 Uiso 1 1 calc R U . . .
N4 N -0.1849(3) -0.01883(19) 0.75169(13) 0.0144(5) Uani 1 1 d . . . . .
C5 C -0.1665(4) 0.0655(2) 0.70751(17) 0.0167(6) Uani 1 1 d . . . . .
H5 H -0.2431 0.0799 0.6700 0.020 Uiso 1 1 calc R U . . .
C6 C -0.0411(4) 0.1322(2) 0.71417(16) 0.0178(6) Uani 1 1 d . . . . .
H6 H -0.0304 0.1901 0.6809 0.021 Uiso 1 1 calc R U . . .
C7 C 0.1947(4) 0.1915(2) 0.78232(16) 0.0128(6) Uani 1 1 d . . . . .
O1 O 0.2258(2) 0.25214(15) 0.72760(12) 0.0147(4) Uani 1 1 d . . . . .
N1 N 0.2541(3) 0.19253(19) 0.85242(14) 0.0125(5) Uani 1 1 d . . . . .
N2 N 0.3493(3) 0.27880(18) 0.85784(13) 0.0133(5) Uani 1 1 d . . . . .
C8 C 0.4181(3) 0.3027(2) 0.92025(16) 0.0123(5) Uani 1 1 d . . . . .
C11 C 0.5029(3) 0.4034(2) 0.91774(16) 0.0119(6) Uani 1 1 d . . . . .
N3 N 0.4938(3) 0.4562(2) 0.85158(14) 0.0142(5) Uani 1 1 d . . . . .
C31 C 0.5661(4) 0.5480(2) 0.84515(18) 0.0168(6) Uani 1 1 d . . . . .
H31 H 0.5608 0.5840 0.7979 0.020 Uiso 1 1 calc R U . . .
C41 C 0.6485(4) 0.5929(2) 0.90464(17) 0.0183(6) Uani 1 1 d . . . . .
H41 H 0.6961 0.6593 0.8992 0.022 Uiso 1 1 calc R U . . .
C51 C 0.6594(4) 0.5377(3) 0.97247(17) 0.0185(6) Uani 1 1 d . . . . .
H51 H 0.7160 0.5658 1.0142 0.022 Uiso 1 1 calc R U . . .
C61 C 0.5872(3) 0.4414(2) 0.97906(16) 0.0142(6) Uani 1 1 d . . . . .
H61 H 0.5953 0.4022 1.0248 0.017 Uiso 1 1 calc R U . . .
C12 C 0.4144(3) 0.2391(2) 0.99068(17) 0.0137(6) Uani 1 1 d . . . . .
C22 C 0.3532(4) 0.2790(3) 1.05739(16) 0.0207(7) Uani 1 1 d . . . . .
H22 H 0.3136 0.3480 1.0585 0.025 Uiso 1 1 calc R U . . .
C32 C 0.3497(4) 0.2179(3) 1.12321(18) 0.0287(8) Uani 1 1 d . . . . .
H32 H 0.3028 0.2437 1.1684 0.034 Uiso 1 1 calc R U . . .
C42 C 0.4149(4) 0.1196(3) 1.1221(2) 0.0324(9) Uani 1 1 d . . . . .
H42 H 0.4162 0.0790 1.1673 0.039 Uiso 1 1 calc R U . . .
C52 C 0.4779(4) 0.0799(3) 1.0563(2) 0.0293(8) Uani 1 1 d . . . . .
H52 H 0.5228 0.0122 1.0563 0.035 Uiso 1 1 calc R U . . .
C62 C 0.4761(4) 0.1384(3) 0.98998(18) 0.0210(7) Uani 1 1 d . . . . .
H62 H 0.5168 0.1101 0.9441 0.025 Uiso 1 1 calc R U . . .
O1M O 0.8857(8) 0.7992(5) 0.9474(4) 0.0467(15) Uiso 0.5 1 d D . P A 1
H1M H 0.9251 0.7501 0.9725 0.070 Uiso 0.5 1 calc R U P A 1
C1M C 0.7755(13) 0.8487(9) 0.9909(8) 0.025(2) Uiso 0.5 1 d D . P A 1
H1M1 H 0.8256 0.8745 1.0373 0.037 Uiso 0.5 1 d R U P A 1
H1M2 H 0.6934 0.7991 1.0044 0.037 Uiso 0.5 1 d R U P A 1
H1M3 H 0.7300 0.9073 0.9629 0.037 Uiso 0.5 1 d R U P A 1
C2M C 0.746(3) 0.856(4) 0.994(3) 0.043(5) Uiso 0.25 1 d D . P B 2
H2M1 H 0.7726 0.8349 1.0459 0.065 Uiso 0.25 1 d R U P B 2
H2M2 H 0.7819 0.9272 0.9848 0.065 Uiso 0.25 1 d R U P B 2
H2M3 H 0.7978 0.8086 0.9577 0.065 Uiso 0.25 1 d R U P B 2
O2M O 0.5797(14) 0.8517(9) 0.9807(7) 0.038(3) Uiso 0.25 1 d D . P B 2
H2M H 0.5353 0.8544 1.0233 0.057 Uiso 0.25 1 d R U P B 2
C3M C 0.742(4) 0.863(3) 0.9836(19) 0.043(5) Uiso 0.25 1 d D . P C 3
H3M1 H 0.6688 0.9082 0.9566 0.065 Uiso 0.25 1 d R U P C 3
H3M2 H 0.7964 0.8184 0.9468 0.065 Uiso 0.25 1 d R U P C 3
H3M3 H 0.8174 0.9051 1.0115 0.065 Uiso 0.25 1 d R U P C 3
O3M O 0.6661(17) 0.7949(11) 1.0390(7) 0.050(3) Uiso 0.25 1 d D . P C 3
H3M H 0.7292 0.7589 1.0644 0.075 Uiso 0.25 1 d R U P C 3

loop_
_atom_site_aniso_label
_atom_site_aniso_U_11
_atom_site_aniso_U_22
_atom_site_aniso_U_33
_atom_site_aniso_U_23
_atom_site_aniso_U_13
_atom_site_aniso_U_12
Zn 0.01808(17) 0.01494(16) 0.01581(15) 0.00339(14) -0.00481(14) -0.00146(15)
O13 0.0452(18) 0.0393(16) 0.0270(13) -0.0023(11) -0.0027(13) -0.0026(14)
O23 0.0374(16) 0.0385(15) 0.0476(17) 0.0059(14) 0.0053(14) 0.0039(13)
N13 0.038(2) 0.0298(16) 0.0357(17) -0.0065(14) -0.0002(16) -0.0108(16)
O33 0.074(3) 0.0468(19) 0.0438(17) -0.0038(15) 0.0247(18) -0.0051(18)
C1 0.0139(13) 0.0112(12) 0.0116(11) -0.0030(11) 0.0021(11) 0.0020(11)
C2 0.0167(15) 0.0140(13) 0.0117(12) -0.0022(11) -0.0044(11) 0.0017(12)
C3 0.0195(15) 0.0149(13) 0.0125(13) -0.0002(11) -0.0022(12) 0.0004(12)
N4 0.0140(11) 0.0144(11) 0.0147(12) -0.0029(9) -0.0031(9) 0.0009(9)
C5 0.0163(15) 0.0146(13) 0.0193(13) 0.0001(11) -0.0092(12) 0.0031(12)
C6 0.0234(15) 0.0139(13) 0.0162(13) -0.0002(12) -0.0049(11) 0.0013(13)
C7 0.0140(13) 0.0127(13) 0.0118(13) -0.0016(10) 0.0000(11) 0.0028(11)
O1 0.0184(10) 0.0152(10) 0.0105(9) 0.0014(8) -0.0003(9) -0.0011(8)
N1 0.0121(12) 0.0127(11) 0.0129(11) 0.0001(10) -0.0020(10) -0.0021(10)
N2 0.0144(12) 0.0120(11) 0.0135(10) 0.0006(9) -0.0019(10) -0.0012(10)
C8 0.0087(13) 0.0145(13) 0.0136(12) 0.0007(11) 0.0001(11) 0.0004(11)
C11 0.0075(13) 0.0131(13) 0.0152(12) 0.0008(10) 0.0009(11) 0.0011(10)
N3 0.0115(12) 0.0151(12) 0.0160(11) 0.0016(10) -0.0012(10) 0.0003(10)
C31 0.0139(14) 0.0158(14) 0.0207(14) 0.0026(12) 0.0005(12) -0.0004(12)
C41 0.0177(15) 0.0164(13) 0.0208(14) 0.0000(11) 0.0013(14) -0.0038(13)
C51 0.0158(16) 0.0216(15) 0.0182(13) -0.0021(12) 0.0003(12) -0.0068(13)
C61 0.0123(13) 0.0184(15) 0.0119(12) 0.0002(11) 0.0006(11) -0.0021(12)
C12 0.0096(13) 0.0182(14) 0.0133(13) 0.0032(11) -0.0033(11) -0.0037(12)
C22 0.0167(15) 0.0286(16) 0.0168(13) -0.0011(12) -0.0003(14) -0.0105(15)
C32 0.0213(17) 0.052(2) 0.0132(13) 0.0006(14) -0.0028(14) -0.0219(18)
C42 0.0237(17) 0.048(2) 0.0259(16) 0.0207(18) -0.0133(14) -0.0165(19)
C52 0.0213(17) 0.0304(19) 0.036(2) 0.0174(16) -0.0078(16) -0.0048(16)
C62 0.0138(14) 0.0226(17) 0.0266(15) 0.0092(14) -0.0016(13) 0.0009(13)

loop_
_atom_type_symbol
_atom_type_description
_atom_type_scat_dispersion_real
_atom_type_scat_dispersion_imag
_atom_type_scat_source
C C 0.0033 0.0016 'International Tables Vol C Tables 4.2.6.8 and 6.1.1.4'
H H 0.0000 0.0000 'International Tables Vol C Tables 4.2.6.8 and 6.1.1.4'
N N 0.0061 0.0033 'International Tables Vol C Tables 4.2.6.8 and 6.1.1.4'
O O 0.0106 0.0060 'International Tables Vol C Tables 4.2.6.8 and 6.1.1.4'
Zn Zn 0.2839 1.4301 'International Tables Vol C Tables 4.2.6.8 and 6.1.1.4'

loop_
_geom_angle_atom_site_label_1
_geom_angle_atom_site_label_2
_geom_angle_atom_site_label_3
_geom_angle
_geom_angle_site_symmetry_1
_geom_angle_site_symmetry_3
_geom_angle_publ_flag
O13 Zn N2 141.17(12) . . ?
O13 Zn N4 101.21(11) . 3_556 ?
N2 Zn N4 117.55(10) . 3_556 ?
O13 Zn O1 102.05(10) . . ?
N2 Zn O1 75.82(9) . . ?
N4 Zn O1 91.86(9) 3_556 . ?
O13 Zn N3 100.69(11) . . ?
N2 Zn N3 76.08(10) . . ?
N4 Zn N3 99.78(10) 3_556 . ?
O1 Zn N3 151.86(9) . . ?
N13 O13 Zn 105.5(2) . . ?
O33 N13 O13 121.7(4) . . ?
O33 N13 O23 120.2(4) . . ?
O13 N13 O23 118.1(3) . . ?
C6 C1 C2 118.6(3) . . ?
C6 C1 C7 118.4(3) . . ?
C2 C1 C7 122.9(3) . . ?
C3 C2 C1 118.7(3) . . ?
C3 C2 H2 120.6 . . ?
C1 C2 H2 120.6 . . ?
N4 C3 C2 122.9(3) . . ?
N4 C3 H3 118.6 . . ?
C2 C3 H3 118.6 . . ?
C3 N4 C5 118.0(3) . . ?
C3 N4 Zn 119.5(2) . 3_546 ?
C5 N4 Zn 122.3(2) . 3_546 ?
N4 C5 C6 122.9(3) . . ?
N4 C5 H5 118.5 . . ?
C6 C5 H5 118.5 . . ?
C5 C6 C1 118.9(3) . . ?
C5 C6 H6 120.6 . . ?
C1 C6 H6 120.6 . . ?
O1 C7 N1 127.9(3) . . ?
O1 C7 C1 117.4(3) . . ?
N1 C7 C1 114.6(2) . . ?
C7 O1 Zn 110.49(18) . . ?
C7 N1 N2 107.4(2) . . ?
C8 N2 N1 121.6(2) . . ?
C8 N2 Zn 120.4(2) . . ?
N1 N2 Zn 117.77(17) . . ?
N2 C8 C12 124.8(3) . . ?
N2 C8 C11 114.2(3) . . ?
C12 C8 C11 121.0(2) . . ?
N3 C11 C61 121.6(3) . . ?
N3 C11 C8 115.8(2) . . ?
C61 C11 C8 122.7(3) . . ?
C31 N3 C11 119.3(3) . . ?
C31 N3 Zn 127.2(2) . . ?
C11 N3 Zn 113.5(2) . . ?
N3 C31 C41 122.6(3) . . ?
N3 C31 H31 118.7 . . ?
C41 C31 H31 118.7 . . ?
C31 C41 C51 118.0(3) . . ?
C31 C41 H41 121.0 . . ?
C51 C41 H41 121.0 . . ?
C61 C51 C41 119.7(3) . . ?
C61 C51 H51 120.1 . . ?
C41 C51 H51 120.1 . . ?
C11 C61 C51 118.8(3) . . ?
C11 C61 H61 120.6 . . ?
C51 C61 H61 120.6 . . ?
C22 C12 C62 119.6(3) . . ?
C22 C12 C8 120.7(3) . . ?
C62 C12 C8 119.6(3) . . ?
C12 C22 C32 120.1(3) . . ?
C12 C22 H22 120.0 . . ?
C32 C22 H22 120.0 . . ?
C42 C32 C22 119.5(3) . . ?
C42 C32 H32 120.3 . . ?
C22 C32 H32 120.3 . . ?
C52 C42 C32 120.8(3) . . ?
C52 C42 H42 119.6 . . ?
C32 C42 H42 119.6 . . ?
C42 C52 C62 120.0(4) . . ?
C42 C52 H52 120.0 . . ?
C62 C52 H52 120.0 . . ?
C52 C62 C12 119.9(3) . . ?
C52 C62 H62 120.1 . . ?
C12 C62 H62 120.1 . . ?
C1M O1M H1M 109.5 . . ?
O1M C1M H1M1 108.5 . . ?
O1M C1M H1M2 109.3 . . ?
H1M1 C1M H1M2 109.5 . . ?
O1M C1M H1M3 110.6 . . ?
H1M1 C1M H1M3 109.5 . . ?
H1M2 C1M H1M3 109.5 . . ?
O2M C2M H2M1 111.4 . . ?
O2M C2M H2M2 108.3 . . ?
H2M1 C2M H2M2 109.5 . . ?
O2M C2M H2M3 108.7 . . ?
H2M1 C2M H2M3 109.5 . . ?
H2M2 C2M H2M3 109.5 . . ?
C2M O2M H2M 107.8 . . ?
O3M C3M H3M1 113.3 . . ?
O3M C3M H3M2 108.0 . . ?
H3M1 C3M H3M2 109.5 . . ?
O3M C3M H3M3 107.1 . . ?
H3M1 C3M H3M3 109.5 . . ?
H3M2 C3M H3M3 109.5 . . ?
C3M O3M H3M 113.3 . . ?

loop_
_geom_bond_atom_site_label_1
_geom_bond_atom_site_label_2
_geom_bond_distance
_geom_bond_site_symmetry_2
_geom_bond_publ_flag
Zn O13 2.026(3) . ?
Zn N2 2.057(2) . ?
Zn N4 2.068(2) 3_556 ?
Zn O1 2.084(2) . ?
Zn N3 2.154(3) . ?
O13 N13 1.247(5) . ?
O23 N13 1.251(4) . ?
N13 O33 1.208(5) . ?
C1 C6 1.386(4) . ?
C1 C2 1.390(4) . ?
C1 C7 1.492(4) . ?
C2 C3 1.383(4) . ?
C2 H2 0.9500 . ?
C3 N4 1.338(4) . ?
C3 H3 0.9500 . ?
N4 C5 1.341(4) . ?
N4 Zn 2.068(2) 3_546 ?
C5 C6 1.381(4) . ?
C5 H5 0.9500 . ?
C6 H6 0.9500 . ?
C7 O1 1.265(3) . ?
C7 N1 1.333(4) . ?
N1 N2 1.380(3) . ?
N2 C8 1.282(4) . ?
C8 C12 1.483(4) . ?
C8 C11 1.484(4) . ?
C11 N3 1.347(4) . ?
C11 C61 1.386(4) . ?
N3 C31 1.338(4) . ?
C31 C41 1.387(4) . ?
C31 H31 0.9500 . ?
C41 C51 1.389(4) . ?
C41 H41 0.9500 . ?
C51 C61 1.389(4) . ?
C51 H51 0.9500 . ?
C61 H61 0.9500 . ?
C12 C22 1.382(4) . ?
C12 C62 1.398(4) . ?
C22 C32 1.397(4) . ?
C22 H22 0.9500 . ?
C32 C42 1.380(6) . ?
C32 H32 0.9500 . ?
C42 C52 1.374(6) . ?
C42 H42 0.9500 . ?
C52 C62 1.386(4) . ?
C52 H52 0.9500 . ?
C62 H62 0.9500 . ?
O1M C1M 1.372(12) . ?
O1M H1M 0.8400 . ?
C1M H1M1 0.9800 . ?
C1M H1M2 0.9800 . ?
C1M H1M3 0.9800 . ?
C2M O2M 1.45(2) . ?
C2M H2M1 0.9800 . ?
C2M H2M2 0.9800 . ?
C2M H2M3 0.9800 . ?
O2M H2M 0.8400 . ?
C3M O3M 1.46(2) . ?
C3M H3M1 0.9800 . ?
C3M H3M2 0.9800 . ?
C3M H3M3 0.9800 . ?
O3M H3M 0.8400 . ?

loop_
_geom_hbond_atom_site_label_D
_geom_hbond_atom_site_label_H
_geom_hbond_atom_site_label_A
_geom_hbond_distance_DH
_geom_hbond_distance_HA
_geom_hbond_distance_DA
_geom_hbond_angle_DHA
_geom_hbond_site_symmetry_A
C3 H3 O1M 0.95 2.38 3.281(7) 158.9 1_445
O3M H3M O33 0.84 1.68 2.493(14) 160.6 2_665

loop_
_geom_torsion_atom_site_label_1
_geom_torsion_atom_site_label_2
_geom_torsion_atom_site_label_3
_geom_torsion_atom_site_label_4
_geom_torsion
_geom_torsion_site_symmetry_1
_geom_torsion_site_symmetry_2
_geom_torsion_site_symmetry_3
_geom_torsion_site_symmetry_4
_geom_torsion_publ_flag
Zn O13 N13 O33 -179.5(3) . . . . ?
Zn O13 N13 O23 -1.1(4) . . . . ?
C6 C1 C2 C3 -1.7(4) . . . . ?
C7 C1 C2 C3 174.4(3) . . . . ?
C1 C2 C3 N4 -0.1(4) . . . . ?
C2 C3 N4 C5 1.1(4) . . . . ?
C2 C3 N4 Zn 176.1(2) . . . 3_546 ?
C3 N4 C5 C6 -0.1(4) . . . . ?
Zn N4 C5 C6 -174.9(2) 3_546 . . . ?
N4 C5 C6 C1 -1.8(5) . . . . ?
C2 C1 C6 C5 2.6(4) . . . . ?
C7 C1 C6 C5 -173.7(3) . . . . ?
C6 C1 C7 O1 -22.2(4) . . . . ?
C2 C1 C7 O1 161.6(3) . . . . ?
C6 C1 C7 N1 153.8(3) . . . . ?
C2 C1 C7 N1 -22.4(4) . . . . ?
N1 C7 O1 Zn -9.0(4) . . . . ?
C1 C7 O1 Zn 166.40(19) . . . . ?
O1 C7 N1 N2 5.0(4) . . . . ?
C1 C7 N1 N2 -170.6(2) . . . . ?
C7 N1 N2 C8 177.1(3) . . . . ?
C7 N1 N2 Zn 2.1(3) . . . . ?
N1 N2 C8 C12 4.6(5) . . . . ?
Zn N2 C8 C12 179.5(2) . . . . ?
N1 N2 C8 C11 -174.3(2) . . . . ?
Zn N2 C8 C11 0.6(3) . . . . ?
N2 C8 C11 N3 1.2(4) . . . . ?
C12 C8 C11 N3 -177.8(3) . . . . ?
N2 C8 C11 C61 -178.6(3) . . . . ?
C12 C8 C11 C61 2.5(4) . . . . ?
C61 C11 N3 C31 -0.8(4) . . . . ?
C8 C11 N3 C31 179.4(3) . . . . ?
C61 C11 N3 Zn 177.5(2) . . . . ?
C8 C11 N3 Zn -2.3(3) . . . . ?
C11 N3 C31 C41 -1.3(5) . . . . ?
Zn N3 C31 C41 -179.3(2) . . . . ?
N3 C31 C41 C51 2.1(5) . . . . ?
C31 C41 C51 C61 -0.7(5) . . . . ?
N3 C11 C61 C51 2.1(4) . . . . ?
C8 C11 C61 C51 -178.2(3) . . . . ?
C41 C51 C61 C11 -1.2(5) . . . . ?
N2 C8 C12 C22 -119.4(4) . . . . ?
C11 C8 C12 C22 59.5(4) . . . . ?
N2 C8 C12 C62 61.9(4) . . . . ?
C11 C8 C12 C62 -119.3(3) . . . . ?
C62 C12 C22 C32 -1.6(5) . . . . ?
C8 C12 C22 C32 179.6(3) . . . . ?
C12 C22 C32 C42 3.3(5) . . . . ?
C22 C32 C42 C52 -2.4(5) . . . . ?
C32 C42 C52 C62 -0.2(6) . . . . ?
C42 C52 C62 C12 2.0(5) . . . . ?
C22 C12 C62 C52 -1.0(5) . . . . ?
C8 C12 C62 C52 177.7(3) . . . . ?
